data_7101435
loop_
_publ_author_name
'Norbert Mitzel'
'Raphael J. F. Berger'
'Roland Frohlich'
'Surajit Jana'

_publ_section_title
;
First mixed hydrazide/hydroxylamide metal aggregates -
fine tuning the N:O content of zinc compounds
;
_journal_issue 38
_journal_name_full 'Chemical Communications'
_journal_paper_doi 10.1039/b608135e
_journal_year 2006
_chemical_formula_sum 'C24 H66 N8 O4 Zn5'
_chemical_formula_weight 857.70
_chemical_name_systematic
;
?
;
_space_group_IT_number 61
_symmetry_cell_setting orthorhombic
_symmetry_space_group_name_Hall '-P 2ac 2ab'
_symmetry_space_group_name_H-M 'P b c a'
_atom_sites_solution_hydrogens geom
_atom_sites_solution_primary direct
_atom_sites_solution_secondary difmap
_audit_creation_method SHELXL-97
_cell_angle_alpha 90.00
_cell_angle_beta 90.00
_cell_angle_gamma 90.00
_cell_formula_units_Z 16
_cell_length_a 18.504(1)
_cell_length_b 19.606(1)
_cell_length_c 45.288(1)
_cell_measurement_reflns_used 14397
_cell_measurement_temperature 198(2)
_cell_measurement_theta_max 27.88
_cell_measurement_theta_min 0.41
_cell_volume 16430.0(13)
_computing_cell_refinement 'Collect (Nonius B.V., 1998)'
_computing_data_collection 'Collect (Nonius B.V., 1998)'
_computing_data_reduction 'Denzo-SMN (Otwinowski & Minor, 1997)'
_computing_molecular_graphics 'XP (BrukerAXS, 2000)'
_computing_publication_material 'SHELXL-97 (Sheldrick, 1997)'
_computing_structure_refinement 'SHELXL-97 (Sheldrick, 1997)'
_computing_structure_solution 'SHELXS-97 (Sheldrick, 1990)'
_diffrn_ambient_temperature 198(2)
_diffrn_measured_fraction_theta_full 0.880
_diffrn_measured_fraction_theta_max 0.880
_diffrn_measurement_device_type 'Nonius KappaCCD'
_diffrn_measurement_method '\w and \f scans'
_diffrn_radiation_monochromator graphite
_diffrn_radiation_source 'rotating anode Nonius FR591'
_diffrn_radiation_type MoK\a
_diffrn_radiation_wavelength 0.71073
_diffrn_reflns_av_R_equivalents 0.0963
_diffrn_reflns_av_sigmaI/netI 0.1073
_diffrn_reflns_limit_h_max 20
_diffrn_reflns_limit_h_min -22
_diffrn_reflns_limit_k_max 23
_diffrn_reflns_limit_k_min -23
_diffrn_reflns_limit_l_max 53
_diffrn_reflns_limit_l_min -50
_diffrn_reflns_number 55354
_diffrn_reflns_theta_full 25.00
_diffrn_reflns_theta_max 25.00
_diffrn_reflns_theta_min 1.42
_exptl_absorpt_coefficient_mu 2.912
_exptl_absorpt_correction_T_max 0.7594
_exptl_absorpt_correction_T_min 0.4754
_exptl_absorpt_correction_type empirical
_exptl_absorpt_process_details 'SORTAV (Blessing, 1995 & 1997)'
_exptl_crystal_colour colourless
_exptl_crystal_density_diffrn 1.387
_exptl_crystal_density_method 'not measured'
_exptl_crystal_description block
_exptl_crystal_F_000 7168
_exptl_crystal_size_max 0.30
_exptl_crystal_size_mid 0.20
_exptl_crystal_size_min 0.10
_refine_diff_density_max 0.522
_refine_diff_density_min -0.390
_refine_diff_density_rms 0.093
_refine_ls_extinction_method none
_refine_ls_goodness_of_fit_ref 1.011
_refine_ls_hydrogen_treatment riding
_refine_ls_matrix_type full
_refine_ls_number_parameters 771
_refine_ls_number_reflns 12713
_refine_ls_number_restraints 0
_refine_ls_restrained_S_all 1.011
_refine_ls_R_factor_all 0.1335
_refine_ls_R_factor_gt 0.0548
_refine_ls_shift/su_max 0.001
_refine_ls_shift/su_mean 0.000
_refine_ls_structure_factor_coef Fsqd
_refine_ls_weighting_details 'calc w=1/[\s^2^(Fo^2^)+(0.0414P)^2^+0.0000P] where P=(Fo^2^+2Fc^2^)/3'
_refine_ls_weighting_scheme calc
_refine_ls_wR_factor_gt 0.0878
_refine_ls_wR_factor_ref 0.1055
_reflns_number_gt 6894
_reflns_number_total 12713
_reflns_threshold_expression >2sigma(I)
_cod_data_source_file b608135e.txt
_cod_original_sg_symbol_H-M Pbca
_cod_database_code 7101435

loop_
_symmetry_equiv_pos_as_xyz
'x, y, z'
'-x+1/2, -y, z+1/2'
'-x, y+1/2, -z+1/2'
'x+1/2, -y+1/2, -z'
'-x, -y, -z'
'x-1/2, y, -z-1/2'
'x, -y-1/2, z-1/2'
'-x-1/2, y-1/2, z'

loop_
_atom_site_label
_atom_site_type_symbol
_atom_site_fract_x
_atom_site_fract_y
_atom_site_fract_z
_atom_site_U_iso_or_equiv
_atom_site_adp_type
_atom_site_occupancy
_atom_site_symmetry_multiplicity
_atom_site_calc_flag
_atom_site_refinement_flags
Zn1A Zn 0.83940(3) 0.31873(3) 0.420942(15) 0.0388(2) Uani 1 1 d .
Zn2A Zn 0.95748(3) 0.34039(3) 0.367331(16) 0.0430(2) Uani 1 1 d .
Zn3A Zn 0.82803(4) 0.15822(4) 0.426373(18) 0.0529(2) Uani 1 1 d .
Zn4A Zn 0.83723(4) 0.25495(4) 0.488573(18) 0.0667(3) Uani 1 1 d .
Zn5A Zn 0.94537(4) 0.44403(3) 0.427218(16) 0.0453(2) Uani 1 1 d .
C2A C 0.9839(3) 0.3263(3) 0.32539(13) 0.064(2) Uani 1 1 d .
H2A1 H 1.0053 0.3682 0.3175 0.096 Uiso 1 1 calc R
H2A2 H 0.9405 0.3147 0.3140 0.096 Uiso 1 1 calc R
H2A3 H 1.0190 0.2890 0.3239 0.096 Uiso 1 1 calc R
C3A C 0.7892(3) 0.0674(3) 0.41487(16) 0.080(2) Uani 1 1 d .
H3A1 H 0.8117 0.0527 0.3963 0.121 Uiso 1 1 calc R
H3A2 H 0.7367 0.0706 0.4122 0.121 Uiso 1 1 calc R
H3A3 H 0.8000 0.0342 0.4304 0.121 Uiso 1 1 calc R
C4A C 0.8181(5) 0.2684(4) 0.53113(16) 0.134(4) Uani 1 1 d .
H4A1 H 0.8640 0.2690 0.5419 0.201 Uiso 1 1 calc R
H4A2 H 0.7879 0.2311 0.5385 0.201 Uiso 1 1 calc R
H4A3 H 0.7929 0.3119 0.5341 0.201 Uiso 1 1 calc R
C5A C 0.9692(4) 0.5408(3) 0.43493(15) 0.076(2) Uani 1 1 d .
H5A1 H 1.0214 0.5454 0.4381 0.113 Uiso 1 1 calc R
H5A2 H 0.9433 0.5564 0.4526 0.113 Uiso 1 1 calc R
H5A3 H 0.9547 0.5686 0.4179 0.113 Uiso 1 1 calc R
N11A N 0.8526(2) 0.4120(2) 0.40469(10) 0.0356(12) Uani 1 1 d .
H11A H 0.8133 0.4397 0.4091 0.043 Uiso 1 1 calc R
N12A N 0.8658(2) 0.4099(2) 0.37314(11) 0.0382(13) Uani 1 1 d .
C13A C 0.8835(3) 0.4787(3) 0.36234(13) 0.0496(18) Uani 1 1 d .
H13A H 0.8437 0.5099 0.3670 0.074 Uiso 1 1 calc R
H13B H 0.8907 0.4773 0.3409 0.074 Uiso 1 1 calc R
H13C H 0.9278 0.4948 0.3719 0.074 Uiso 1 1 calc R
C14A C 0.8006(3) 0.3867(3) 0.35759(13) 0.0528(18) Uani 1 1 d .
H14A H 0.7889 0.3401 0.3638 0.079 Uiso 1 1 calc R
H14B H 0.8093 0.3874 0.3362 0.079 Uiso 1 1 calc R
H14C H 0.7602 0.4170 0.3623 0.079 Uiso 1 1 calc R
O21A O 0.8998(2) 0.2725(2) 0.39137(9) 0.0542(12) Uani 1 1 d .
N22A N 0.9030(3) 0.2002(3) 0.39331(13) 0.0536(15) Uani 1 1 d .
C23A C 0.8965(5) 0.1695(4) 0.3657(2) 0.111(3) Uani 1 1 d .
H23A H 0.9039 0.1196 0.3675 0.133 Uiso 1 1 calc R
H23B H 0.9336 0.1879 0.3521 0.133 Uiso 1 1 calc R
C24A C 0.8217(5) 0.1839(4) 0.35362(18) 0.110(3) Uani 1 1 d .
H24A H 0.7857 0.1762 0.3691 0.165 Uiso 1 1 calc R
H24B H 0.8120 0.1535 0.3369 0.165 Uiso 1 1 calc R
H24C H 0.8191 0.2314 0.3470 0.165 Uiso 1 1 calc R
C25A C 0.9819(4) 0.1906(4) 0.4024(2) 0.113(3) Uani 1 1 d .
H25A H 1.0131 0.2070 0.3861 0.135 Uiso 1 1 calc R
H25B H 0.9916 0.2195 0.4199 0.135 Uiso 1 1 calc R
C26A C 1.0026(5) 0.1185(4) 0.4096(2) 0.147(4) Uani 1 1 d .
H26A H 0.9686 0.0998 0.4240 0.221 Uiso 1 1 calc R
H26B H 1.0516 0.1178 0.4178 0.221 Uiso 1 1 calc R
H26C H 1.0012 0.0909 0.3915 0.221 Uiso 1 1 calc R
O31A O 0.8768(2) 0.1772(2) 0.46487(10) 0.0624(13) Uani 1 1 d .
N32A N 0.9084(4) 0.1163(3) 0.47812(17) 0.092(2) Uani 1 1 d .
C33A C 0.8494(5) 0.0825(4) 0.49527(19) 0.111(3) Uani 1 1 d .
H33A H 0.8388 0.1101 0.5130 0.133 Uiso 1 1 calc R
H33B H 0.8051 0.0813 0.4830 0.133 Uiso 1 1 calc R
C34A C 0.8673(5) 0.0123(4) 0.5045(2) 0.157(4) Uani 1 1 d .
H34A H 0.8805 -0.0148 0.4872 0.235 Uiso 1 1 calc R
H34B H 0.8253 -0.0083 0.5142 0.235 Uiso 1 1 calc R
H34C H 0.9081 0.0134 0.5183 0.235 Uiso 1 1 calc R
C35A C 0.9651(6) 0.1381(5) 0.4978(2) 0.159(5) Uani 1 1 d .
H35A H 0.9773 0.1003 0.5114 0.191 Uiso 1 1 calc R
H35B H 0.9475 0.1769 0.5099 0.191 Uiso 1 1 calc R
C36A C 1.0298(5) 0.1588(5) 0.4819(3) 0.204(7) Uani 1 1 d .
H36A H 1.0600 0.1187 0.4781 0.307 Uiso 1 1 calc R
H36B H 1.0570 0.1917 0.4939 0.307 Uiso 1 1 calc R
H36C H 1.0161 0.1800 0.4632 0.307 Uiso 1 1 calc R
O41A O 0.8751(2) 0.32973(19) 0.46143(9) 0.0544(12) Uani 1 1 d .
N42A N 0.9284(3) 0.3823(3) 0.46659(12) 0.0525(15) Uani 1 1 d .
C43A C 0.9959(4) 0.3438(3) 0.47371(16) 0.072(2) Uani 1 1 d .
H43A H 1.0059 0.3110 0.4576 0.086 Uiso 1 1 calc R
H43B H 0.9882 0.3174 0.4921 0.086 Uiso 1 1 calc R
C44A C 1.0618(4) 0.3900(3) 0.47774(17) 0.086(3) Uani 1 1 d .
H44A H 1.0693 0.4169 0.4598 0.129 Uiso 1 1 calc R
H44B H 1.1046 0.3619 0.4816 0.129 Uiso 1 1 calc R
H44C H 1.0536 0.4207 0.4945 0.129 Uiso 1 1 calc R
C45A C 0.9052(4) 0.4228(3) 0.49211(16) 0.077(2) Uani 1 1 d .
H45A H 0.9431 0.4566 0.4969 0.092 Uiso 1 1 calc R
H45B H 0.8994 0.3923 0.5094 0.092 Uiso 1 1 calc R
C46A C 0.8353(4) 0.4594(4) 0.48655(17) 0.094(3) Uani 1 1 d .
H46A H 0.8390 0.4858 0.4682 0.141 Uiso 1 1 calc R
H46B H 0.8251 0.4902 0.5031 0.141 Uiso 1 1 calc R
H46C H 0.7961 0.4261 0.4847 0.141 Uiso 1 1 calc R
O51A O 1.00735(18) 0.38314(18) 0.40155(8) 0.0461(11) Uani 1 1 d .
N52A N 1.0828(3) 0.4058(3) 0.40024(13) 0.0585(16) Uani 1 1 d .
C53A C 1.0873(3) 0.4601(4) 0.37778(17) 0.076(2) Uani 1 1 d .
H53A H 1.0475 0.4930 0.3810 0.092 Uiso 1 1 calc R
H53B H 1.0808 0.4397 0.3580 0.092 Uiso 1 1 calc R
C54A C 1.1588(4) 0.4978(4) 0.3787(2) 0.118(3) Uani 1 1 d .
H54A H 1.1661 0.5172 0.3985 0.177 Uiso 1 1 calc R
H54B H 1.1585 0.5346 0.3641 0.177 Uiso 1 1 calc R
H54C H 1.1982 0.4660 0.3742 0.177 Uiso 1 1 calc R
C55A C 1.1259(4) 0.3473(4) 0.39076(17) 0.077(2) Uani 1 1 d .
H55A H 1.1725 0.3635 0.3827 0.092 Uiso 1 1 calc R
H55B H 1.1000 0.3228 0.3748 0.092 Uiso 1 1 calc R
C56A C 1.1402(4) 0.2980(4) 0.41656(19) 0.111(3) Uani 1 1 d .
H56A H 1.1729 0.3196 0.4308 0.167 Uiso 1 1 calc R
H56B H 1.1624 0.2561 0.4090 0.167 Uiso 1 1 calc R
H56C H 1.0944 0.2869 0.4263 0.167 Uiso 1 1 calc R
N61A N 0.7682(2) 0.2471(2) 0.43101(10) 0.0436(13) Uani 1 1 d .
H61A H 0.7304 0.2475 0.4175 0.052 Uiso 1 1 calc R
N62A N 0.7405(3) 0.2556(3) 0.46064(12) 0.0548(15) Uani 1 1 d .
C63A C 0.6995(3) 0.3195(4) 0.46316(15) 0.076(2) Uani 1 1 d .
H63A H 0.7291 0.3575 0.4559 0.114 Uiso 1 1 calc R
H63B H 0.6869 0.3275 0.4839 0.114 Uiso 1 1 calc R
H63C H 0.6553 0.3163 0.4514 0.114 Uiso 1 1 calc R
C64A C 0.6912(4) 0.1993(3) 0.46832(15) 0.084(2) Uani 1 1 d .
H64A H 0.6762 0.2038 0.4890 0.126 Uiso 1 1 calc R
H64B H 0.7162 0.1556 0.4656 0.126 Uiso 1 1 calc R
H64C H 0.6486 0.2010 0.4555 0.126 Uiso 1 1 calc R
Zn1B Zn 0.98136(3) 0.29056(3) 0.212075(15) 0.0365(2) Uani 1 1 d .
Zn2B Zn 0.96467(3) 0.43461(3) 0.175483(16) 0.0426(2) Uani 1 1 d .
Zn3B Zn 0.83195(3) 0.27696(3) 0.245273(16) 0.0429(2) Uani 1 1 d .
Zn4B Zn 0.90771(4) 0.13711(3) 0.212185(16) 0.0443(2) Uani 1 1 d .
Zn5B Zn 1.05351(3) 0.29645(3) 0.149322(16) 0.0435(2) Uani 1 1 d .
C2B C 0.9480(3) 0.5332(3) 0.17447(14) 0.060(2) Uani 1 1 d .
H2B1 H 0.9891 0.5557 0.1649 0.091 Uiso 1 1 calc R
H2B2 H 0.9428 0.5504 0.1947 0.091 Uiso 1 1 calc R
H2B3 H 0.9038 0.5428 0.1633 0.091 Uiso 1 1 calc R
C3B C 0.7581(3) 0.2945(3) 0.27606(13) 0.062(2) Uani 1 1 d .
H3B1 H 0.7100 0.2839 0.2682 0.092 Uiso 1 1 calc R
H3B2 H 0.7599 0.3426 0.2819 0.092 Uiso 1 1 calc R
H3B3 H 0.7678 0.2656 0.2933 0.092 Uiso 1 1 calc R
C4B C 0.9169(4) 0.0374(3) 0.20824(14) 0.065(2) Uani 1 1 d .
H4B1 H 0.9038 0.0238 0.1881 0.098 Uiso 1 1 calc R
H4B2 H 0.8845 0.0150 0.2223 0.098 Uiso 1 1 calc R
H4B3 H 0.9669 0.0238 0.2123 0.098 Uiso 1 1 calc R
C5B C 1.1295(3) 0.2783(3) 0.11963(14) 0.064(2) Uani 1 1 d .
H5B1 H 1.1080 0.2558 0.1024 0.096 Uiso 1 1 calc R
H5B2 H 1.1666 0.2487 0.1282 0.096 Uiso 1 1 calc R
H5B3 H 1.1515 0.3215 0.1135 0.096 Uiso 1 1 calc R
N11B N 1.0688(2) 0.3292(2) 0.19254(10) 0.0377(13) Uani 1 1 d .
H11B H 1.1109 0.3110 0.2005 0.045 Uiso 1 1 calc R
N12B N 1.0684(2) 0.4035(2) 0.19467(12) 0.0417(13) Uani 1 1 d .
C13B C 1.0775(3) 0.4254(3) 0.22547(15) 0.0537(19) Uani 1 1 d .
H13D H 1.0387 0.4060 0.2376 0.081 Uiso 1 1 calc R
H13E H 1.0755 0.4753 0.2265 0.081 Uiso 1 1 calc R
H13F H 1.1243 0.4096 0.2329 0.081 Uiso 1 1 calc R
C14B C 1.1288(3) 0.4318(3) 0.17675(13) 0.0543(18) Uani 1 1 d .
H14D H 1.1749 0.4147 0.1844 0.081 Uiso 1 1 calc R
H14E H 1.1282 0.4817 0.1779 0.081 Uiso 1 1 calc R
H14F H 1.1231 0.4177 0.1561 0.081 Uiso 1 1 calc R
O21B O 0.91901(18) 0.37018(17) 0.20539(9) 0.0461(11) Uani 1 1 d .
N22B N 0.8461(2) 0.3686(2) 0.21720(11) 0.0384(13) Uani 1 1 d .
C23B C 0.7984(3) 0.3698(3) 0.19126(15) 0.062(2) Uani 1 1 d .
H23C H 0.8128 0.3325 0.1777 0.074 Uiso 1 1 calc R
H23D H 0.8054 0.4135 0.1807 0.074 Uiso 1 1 calc R
C24B C 0.7191(3) 0.3619(3) 0.19847(15) 0.079(2) Uani 1 1 d .
H24D H 0.7120 0.3205 0.2102 0.119 Uiso 1 1 calc R
H24E H 0.6913 0.3585 0.1801 0.119 Uiso 1 1 calc R
H24F H 0.7027 0.4017 0.2097 0.119 Uiso 1 1 calc R
C25B C 0.8362(3) 0.4313(3) 0.23432(15) 0.0560(19) Uani 1 1 d .
H25C H 0.7852 0.4340 0.2408 0.067 Uiso 1 1 calc R
H25D H 0.8457 0.4710 0.2214 0.067 Uiso 1 1 calc R
C26B C 0.8845(4) 0.4357(3) 0.26097(16) 0.078(2) Uani 1 1 d .
H26D H 0.8782 0.3948 0.2731 0.117 Uiso 1 1 calc R
H26E H 0.8718 0.4762 0.2725 0.117 Uiso 1 1 calc R
H26F H 0.9350 0.4389 0.2546 0.117 Uiso 1 1 calc R
O31B O 0.82263(18) 0.19787(18) 0.21774(9) 0.0491(12) Uani 1 1 d .
N32B N 0.7488(3) 0.1841(3) 0.20862(14) 0.0576(16) Uani 1 1 d .
C33B C 0.7280(4) 0.1182(4) 0.21932(19) 0.076(2) Uani 1 1 d .
H33C H 0.7635 0.0840 0.2123 0.091 Uiso 1 1 calc R
H33D H 0.6804 0.1062 0.2109 0.091 Uiso 1 1 calc R
C34B C 0.7235(4) 0.1147(4) 0.25195(18) 0.092(3) Uani 1 1 d .
H34D H 0.7723 0.1136 0.2603 0.138 Uiso 1 1 calc R
H34E H 0.6974 0.0733 0.2577 0.138 Uiso 1 1 calc R
H34F H 0.6977 0.1548 0.2594 0.138 Uiso 1 1 calc R
C35B C 0.7502(4) 0.1845(4) 0.17634(18) 0.083(2) Uani 1 1 d .
H35C H 0.7742 0.1424 0.1693 0.100 Uiso 1 1 calc R
H35D H 0.7793 0.2239 0.1695 0.100 Uiso 1 1 calc R
C36B C 0.6748(4) 0.1890(4) 0.1627(2) 0.134(4) Uani 1 1 d .
H36D H 0.6499 0.1452 0.1652 0.202 Uiso 1 1 calc R
H36E H 0.6790 0.1995 0.1416 0.202 Uiso 1 1 calc R
H36F H 0.6472 0.2250 0.1726 0.202 Uiso 1 1 calc R
O41B O 0.96826(19) 0.20520(18) 0.18983(9) 0.0476(11) Uani 1 1 d .
N42B N 0.9951(3) 0.2037(2) 0.15987(12) 0.0463(14) Uani 1 1 d .
C43B C 0.9276(4) 0.1978(3) 0.14142(16) 0.067(2) Uani 1 1 d .
H43C H 0.8941 0.2350 0.1470 0.081 Uiso 1 1 calc R
H43D H 0.9035 0.1540 0.1462 0.081 Uiso 1 1 calc R
C44B C 0.9409(4) 0.2009(4) 0.10825(17) 0.086(2) Uani 1 1 d .
H44D H 0.9632 0.2447 0.1032 0.128 Uiso 1 1 calc R
H44E H 0.8948 0.1963 0.0978 0.128 Uiso 1 1 calc R
H44F H 0.9732 0.1636 0.1024 0.128 Uiso 1 1 calc R
C45B C 1.0398(4) 0.1438(3) 0.15587(17) 0.072(2) Uani 1 1 d .
H45C H 1.0556 0.1411 0.1350 0.087 Uiso 1 1 calc R
H45D H 1.0110 0.1025 0.1603 0.087 Uiso 1 1 calc R
C46B C 1.1054(4) 0.1456(3) 0.17566(16) 0.081(2) Uani 1 1 d .
H46D H 1.1290 0.1902 0.1740 0.121 Uiso 1 1 calc R
H46E H 1.1393 0.1098 0.1697 0.121 Uiso 1 1 calc R
H46F H 1.0905 0.1379 0.1962 0.121 Uiso 1 1 calc R
O51B O 0.97636(19) 0.36620(19) 0.14351(9) 0.0467(11) Uani 1 1 d .
N52B N 0.9643(3) 0.3807(3) 0.11228(13) 0.0673(17) Uani 1 1 d .
C53B C 0.8925(6) 0.4042(5) 0.1091(2) 0.139(5) Uani 1 1 d .
H53C H 0.8799 0.4290 0.1274 0.167 Uiso 1 1 calc R
H53D H 0.8924 0.4382 0.0929 0.167 Uiso 1 1 calc R
C54B C 0.8396(5) 0.3611(6) 0.1037(3) 0.263(10) Uani 1 1 d .
H54D H 0.7982 0.3859 0.0956 0.395 Uiso 1 1 calc R
H54E H 0.8254 0.3386 0.1222 0.395 Uiso 1 1 calc R
H54F H 0.8560 0.3268 0.0895 0.395 Uiso 1 1 calc R
C55B C 1.0187(6) 0.4329(4) 0.10418(19) 0.133(4) Uani 1 1 d .
H55C H 1.0015 0.4776 0.1115 0.160 Uiso 1 1 calc R
H55D H 1.0641 0.4222 0.1148 0.160 Uiso 1 1 calc R
C56B C 1.0348(5) 0.4398(4) 0.0741(2) 0.143(4) Uani 1 1 d .
H56D H 1.0494 0.3955 0.0661 0.214 Uiso 1 1 calc R
H56E H 1.0743 0.4726 0.0716 0.214 Uiso 1 1 calc R
H56F H 0.9919 0.4562 0.0636 0.214 Uiso 1 1 calc R
N61B N 0.9418(2) 0.2555(2) 0.24984(10) 0.0388(13) Uani 1 1 d .
H61B H 0.9614 0.2787 0.2659 0.047 Uiso 1 1 calc R
N62B N 0.9541(2) 0.1824(2) 0.25239(10) 0.0388(13) Uani 1 1 d .
C63B C 1.0325(3) 0.1696(3) 0.25526(14) 0.059(2) Uani 1 1 d .
H63D H 1.0581 0.1918 0.2390 0.089 Uiso 1 1 calc R
H63E H 1.0415 0.1204 0.2547 0.089 Uiso 1 1 calc R
H63F H 1.0497 0.1881 0.2741 0.089 Uiso 1 1 calc R
C64B C 0.9181(3) 0.1564(3) 0.27940(14) 0.0577(19) Uani 1 1 d .
H64D H 0.9400 0.1775 0.2969 0.086 Uiso 1 1 calc R
H64E H 0.9238 0.1068 0.2805 0.086 Uiso 1 1 calc R
H64F H 0.8665 0.1677 0.2787 0.086 Uiso 1 1 calc R

loop_
_atom_site_aniso_label
_atom_site_aniso_U_11
_atom_site_aniso_U_22
_atom_site_aniso_U_33
_atom_site_aniso_U_23
_atom_site_aniso_U_13
_atom_site_aniso_U_12
Zn1A 0.0462(4) 0.0410(4) 0.0291(5) 0.0028(4) -0.0035(3) -0.0042(3)
Zn2A 0.0426(4) 0.0486(5) 0.0377(5) -0.0020(4) 0.0004(3) -0.0035(3)
Zn3A 0.0611(5) 0.0447(5) 0.0529(6) 0.0084(5) -0.0133(4) -0.0127(4)
Zn4A 0.0931(7) 0.0726(6) 0.0344(6) 0.0157(5) -0.0131(4) -0.0255(5)
Zn5A 0.0591(5) 0.0404(5) 0.0363(5) 0.0001(4) -0.0102(4) -0.0069(4)
C2A 0.069(5) 0.077(5) 0.046(5) -0.008(4) 0.011(4) -0.010(4)
C3A 0.090(6) 0.064(5) 0.088(7) 0.002(5) -0.005(5) -0.022(4)
C4A 0.216(11) 0.160(9) 0.026(6) 0.015(6) 0.007(5) -0.061(7)
C5A 0.107(6) 0.049(4) 0.070(6) 0.004(4) -0.013(4) -0.013(4)
N11A 0.039(3) 0.042(3) 0.026(4) 0.007(3) 0.000(2) 0.010(2)
N12A 0.040(3) 0.041(3) 0.034(4) 0.006(3) -0.006(2) -0.002(2)
C13A 0.067(5) 0.050(5) 0.031(5) 0.012(4) -0.005(3) 0.001(3)
C14A 0.052(4) 0.070(5) 0.037(5) 0.009(4) -0.012(3) -0.004(3)
O21A 0.073(3) 0.035(3) 0.054(3) -0.004(3) 0.017(2) -0.008(2)
N22A 0.066(4) 0.045(4) 0.050(5) -0.006(4) 0.000(3) 0.008(3)
C23A 0.157(10) 0.083(7) 0.092(9) -0.015(7) 0.044(7) -0.049(6)
C24A 0.113(8) 0.141(8) 0.076(8) 0.015(6) 0.006(6) 0.011(6)
C25A 0.083(7) 0.093(7) 0.163(10) 0.038(7) 0.014(6) 0.025(5)
C26A 0.126(8) 0.081(7) 0.235(13) 0.004(8) -0.012(8) 0.024(6)
O31A 0.076(3) 0.045(3) 0.066(4) 0.014(3) -0.033(2) -0.006(2)
N32A 0.104(6) 0.057(4) 0.115(7) 0.024(5) -0.054(5) -0.012(4)
C33A 0.179(10) 0.073(6) 0.081(8) 0.049(6) -0.034(6) -0.004(6)
C34A 0.217(12) 0.108(8) 0.146(11) 0.055(8) -0.062(8) -0.037(7)
C35A 0.164(11) 0.111(8) 0.202(13) 0.054(8) -0.139(10) -0.013(8)
C36A 0.116(9) 0.146(10) 0.35(2) 0.080(11) -0.092(11) -0.054(8)
O41A 0.073(3) 0.052(3) 0.039(3) 0.001(2) -0.013(2) -0.021(2)
N42A 0.069(4) 0.046(3) 0.042(4) 0.002(3) -0.016(3) -0.012(3)
C43A 0.096(6) 0.058(5) 0.062(6) 0.008(4) -0.028(4) -0.007(5)
C44A 0.089(6) 0.086(6) 0.083(7) -0.006(5) -0.035(5) 0.003(5)
C45A 0.126(7) 0.061(5) 0.043(6) -0.021(5) 0.005(5) -0.027(5)
C46A 0.096(7) 0.104(6) 0.081(7) -0.033(6) 0.011(5) 0.011(5)
O51A 0.037(2) 0.058(3) 0.044(3) 0.002(2) -0.0077(19) -0.0071(19)
N52A 0.040(3) 0.056(4) 0.079(5) 0.004(4) -0.007(3) -0.004(3)
C53A 0.049(5) 0.078(5) 0.102(7) 0.032(5) -0.008(4) -0.019(4)
C54A 0.076(6) 0.103(7) 0.175(10) 0.054(7) -0.013(6) -0.024(5)
C55A 0.053(5) 0.089(6) 0.087(7) -0.001(6) -0.005(4) -0.008(4)
C56A 0.099(7) 0.108(7) 0.126(9) 0.044(7) -0.016(6) 0.021(5)
N61A 0.042(3) 0.057(3) 0.031(4) 0.005(3) -0.007(2) -0.006(2)
N62A 0.060(4) 0.071(4) 0.033(4) 0.015(3) 0.010(3) -0.012(3)
C63A 0.065(5) 0.095(6) 0.067(6) 0.001(5) 0.017(4) 0.002(4)
C64A 0.078(5) 0.112(6) 0.061(6) 0.026(5) 0.006(4) -0.033(5)
Zn1B 0.0379(4) 0.0372(4) 0.0343(5) -0.0052(4) 0.0040(3) 0.0036(3)
Zn2B 0.0466(4) 0.0392(4) 0.0419(5) -0.0024(4) 0.0030(3) 0.0004(3)
Zn3B 0.0413(4) 0.0465(5) 0.0408(5) 0.0010(4) 0.0094(3) 0.0055(3)
Zn4B 0.0568(5) 0.0358(4) 0.0403(6) 0.0000(4) 0.0012(4) 0.0014(3)
Zn5B 0.0435(4) 0.0490(5) 0.0379(5) -0.0092(4) 0.0097(3) 0.0006(3)
C2B 0.084(5) 0.034(4) 0.063(6) 0.001(4) 0.001(4) 0.004(3)
C3B 0.061(4) 0.075(5) 0.048(5) 0.008(4) 0.020(3) 0.013(4)
C4B 0.110(6) 0.036(4) 0.051(6) 0.011(4) -0.006(4) -0.002(4)
C5B 0.059(4) 0.073(5) 0.060(5) -0.018(4) 0.019(4) -0.004(4)
N11B 0.037(3) 0.037(3) 0.039(4) -0.006(3) 0.001(2) 0.006(2)
N12B 0.040(3) 0.045(4) 0.040(4) -0.004(3) 0.005(2) -0.006(2)
C13B 0.052(4) 0.059(5) 0.050(5) -0.012(4) -0.008(3) 0.001(3)
C14B 0.061(4) 0.055(4) 0.047(5) -0.004(4) 0.002(3) -0.011(3)
O21B 0.042(3) 0.042(2) 0.053(3) 0.001(2) 0.016(2) 0.0075(19)
N22B 0.036(3) 0.040(3) 0.039(4) -0.004(3) 0.005(2) 0.011(2)
C23B 0.058(5) 0.064(5) 0.064(6) 0.010(4) -0.008(4) 0.002(4)
C24B 0.049(5) 0.092(6) 0.095(7) 0.009(5) -0.018(4) 0.005(4)
C25B 0.064(5) 0.043(4) 0.061(6) 0.003(4) 0.014(4) 0.011(4)
C26B 0.081(6) 0.065(5) 0.087(7) -0.021(5) 0.001(5) 0.010(4)
O31B 0.037(2) 0.049(3) 0.061(3) -0.003(3) 0.003(2) -0.0054(19)
N32B 0.045(3) 0.064(4) 0.064(5) 0.004(4) -0.002(3) -0.013(3)
C33B 0.070(5) 0.068(6) 0.090(8) 0.008(6) -0.001(4) -0.024(4)
C34B 0.096(6) 0.085(6) 0.096(8) 0.008(6) 0.002(5) -0.036(5)
C35B 0.073(5) 0.102(6) 0.075(7) -0.003(6) -0.010(5) -0.014(4)
C36B 0.122(8) 0.148(8) 0.133(10) 0.044(7) -0.058(7) -0.055(6)
O41B 0.064(3) 0.044(3) 0.035(3) -0.013(2) 0.016(2) -0.005(2)
N42B 0.057(3) 0.042(3) 0.041(4) -0.011(3) 0.007(3) 0.002(3)
C43B 0.084(6) 0.068(5) 0.051(6) -0.007(5) -0.003(4) -0.026(4)
C44B 0.100(6) 0.091(6) 0.065(7) -0.013(6) -0.004(4) -0.008(5)
C45B 0.099(6) 0.042(5) 0.076(7) -0.011(5) 0.042(5) -0.001(4)
C46B 0.098(6) 0.075(5) 0.070(6) -0.012(5) -0.009(5) 0.029(5)
O51B 0.056(3) 0.054(3) 0.030(3) -0.003(3) -0.005(2) 0.001(2)
N52B 0.085(5) 0.074(5) 0.042(5) 0.001(4) -0.008(3) 0.008(4)
C53B 0.177(11) 0.162(10) 0.078(8) -0.054(7) -0.078(7) 0.106(9)
C54B 0.073(8) 0.290(17) 0.43(2) -0.253(17) 0.028(10) -0.025(9)
C55B 0.277(14) 0.086(7) 0.036(7) 0.012(6) 0.023(7) -0.060(8)
C56B 0.170(10) 0.116(8) 0.143(11) 0.021(9) 0.043(8) -0.003(7)
N61B 0.048(3) 0.032(3) 0.037(4) -0.001(3) -0.003(2) 0.005(2)
N62B 0.050(3) 0.040(3) 0.026(4) 0.004(3) -0.001(2) 0.010(3)
C63B 0.060(5) 0.068(5) 0.050(5) -0.001(4) -0.012(3) 0.021(4)
C64B 0.074(5) 0.051(4) 0.048(5) 0.006(4) -0.001(4) 0.003(4)

loop_
_atom_type_symbol
_atom_type_description
_atom_type_scat_dispersion_real
_atom_type_scat_dispersion_imag
_atom_type_scat_source
C C 0.0033 0.0016 'International Tables Vol C Tables 4.2.6.8 and 6.1.1.4'
H H 0.0000 0.0000 'International Tables Vol C Tables 4.2.6.8 and 6.1.1.4'
N N 0.0061 0.0033 'International Tables Vol C Tables 4.2.6.8 and 6.1.1.4'
O O 0.0106 0.0060 'International Tables Vol C Tables 4.2.6.8 and 6.1.1.4'
Zn Zn 0.2839 1.4301 'International Tables Vol C Tables 4.2.6.8 and 6.1.1.4'

loop_
_geom_angle_atom_site_label_1
_geom_angle_atom_site_label_2
_geom_angle_atom_site_label_3
_geom_angle
O41A Zn1A O21A 119.73(17)
O41A Zn1A N61A 95.01(18)
O21A Zn1A N61A 102.02(17)
O41A Zn1A N11A 101.75(17)
O21A Zn1A N11A 95.83(17)
N61A Zn1A N11A 145.18(17)
O41A Zn1A Zn5A 67.71(11)
O21A Zn1A Zn5A 93.83(11)
N61A Zn1A Zn5A 160.97(14)
N11A Zn1A Zn5A 40.55(12)
C2A Zn2A O51A 133.7(2)
C2A Zn2A O21A 123.7(2)
O51A Zn2A O21A 95.89(16)
C2A Zn2A N12A 113.1(2)
O51A Zn2A N12A 90.19(16)
O21A Zn2A N12A 86.35(17)
C3A Zn3A O31A 123.9(2)
C3A Zn3A N61A 125.8(2)
O31A Zn3A N61A 89.78(17)
C3A Zn3A N22A 112.6(3)
O31A Zn3A N22A 103.8(2)
N61A Zn3A N22A 95.25(19)
C4A Zn4A O31A 133.6(3)
C4A Zn4A O41A 123.6(3)
O31A Zn4A O41A 95.64(17)
C4A Zn4A N62A 114.5(3)
O31A Zn4A N62A 89.64(19)
O41A Zn4A N62A 85.92(17)
C5A Zn5A O51A 122.7(2)
C5A Zn5A N11A 123.8(2)
O51A Zn5A N11A 90.43(16)
C5A Zn5A N42A 114.9(2)
O51A Zn5A N42A 102.97(18)
N11A Zn5A N42A 96.55(18)
C5A Zn5A Zn1A 154.2(2)
O51A Zn5A Zn1A 80.85(10)
N11A Zn5A Zn1A 38.11(12)
N42A Zn5A Zn1A 63.35(13)
N12A N11A Zn1A 111.1(3)
N12A N11A Zn5A 110.5(3)
Zn1A N11A Zn5A 101.34(18)
N11A N12A C14A 110.0(4)
N11A N12A C13A 109.8(4)
C14A N12A C13A 107.9(4)
N11A N12A Zn2A 105.4(3)
C14A N12A Zn2A 112.6(4)
C13A N12A Zn2A 111.0(3)
N22A O21A Zn1A 116.2(3)
N22A O21A Zn2A 131.8(3)
Zn1A O21A Zn2A 111.32(18)
C23A N22A O21A 111.8(6)
C23A N22A C25A 105.7(7)
O21A N22A C25A 100.3(5)
C23A N22A Zn3A 113.3(5)
O21A N22A Zn3A 112.9(3)
C25A N22A Zn3A 111.9(4)
N22A C23A C24A 108.8(8)
C26A C25A N22A 114.7(7)
N32A O31A Zn3A 112.8(3)
N32A O31A Zn4A 123.3(4)
Zn3A O31A Zn4A 116.39(19)
C35A N32A O31A 107.6(5)
C35A N32A C33A 110.0(8)
O31A N32A C33A 106.5(6)
C34A C33A N32A 113.3(8)
N32A C35A C36A 112.1(11)
N42A O41A Zn1A 117.4(3)
N42A O41A Zn4A 130.6(3)
Zn1A O41A Zn4A 111.64(18)
O41A N42A C45A 108.3(5)
O41A N42A C43A 104.2(4)
C45A N42A C43A 110.3(5)
O41A N42A Zn5A 111.3(3)
C45A N42A Zn5A 112.8(4)
C43A N42A Zn5A 109.7(4)
N42A C43A C44A 113.2(5)
N42A C45A C46A 112.3(6)
N52A O51A Zn2A 122.5(3)
N52A O51A Zn5A 112.6(3)
Zn2A O51A Zn5A 115.68(16)
C55A N52A O51A 107.0(5)
C55A N52A C53A 109.5(6)
O51A N52A C53A 107.4(4)
N52A C53A C54A 112.4(6)
N52A C55A C56A 111.3(6)
N62A N61A Zn1A 111.6(3)
N62A N61A Zn3A 112.4(3)
Zn1A N61A Zn3A 102.57(19)
N61A N62A C63A 110.7(5)
N61A N62A C64A 110.6(5)
C63A N62A C64A 107.6(5)
N61A N62A Zn4A 104.2(3)
C63A N62A Zn4A 112.4(4)
C64A N62A Zn4A 111.4(4)
O21B Zn1B O41B 121.62(16)
O21B Zn1B N61B 101.05(16)
O41B Zn1B N61B 95.80(17)
O21B Zn1B N11B 96.08(16)
O41B Zn1B N11B 101.31(16)
N61B Zn1B N11B 144.49(18)
O21B Zn1B Zn5B 94.64(11)
O41B Zn1B Zn5B 67.70(11)
N61B Zn1B Zn5B 161.72(13)
N11B Zn1B Zn5B 40.53(13)
O21B Zn1B Zn3B 68.06(10)
O41B Zn1B Zn3B 93.67(11)
N61B Zn1B Zn3B 40.28(12)
N11B Zn1B Zn3B 162.49(13)
Zn5B Zn1B Zn3B 143.67(3)
C2B Zn2B O51B 131.8(2)
C2B Zn2B O21B 124.3(2)
O51B Zn2B O21B 96.38(15)
C2B Zn2B N12B 114.9(2)
O51B Zn2B N12B 90.33(17)
O21B Zn2B N12B 85.81(16)
C3B Zn3B O31B 120.9(2)
C3B Zn3B N61B 129.6(2)
O31B Zn3B N61B 89.39(16)
C3B Zn3B N22B 110.2(2)
O31B Zn3B N22B 106.35(17)
N61B Zn3B N22B 96.03(16)
C3B Zn3B Zn1B 157.48(19)
O31B Zn3B Zn1B 81.02(10)
N61B Zn3B Zn1B 37.93(12)
N22B Zn3B Zn1B 63.57(11)
C4B Zn4B O31B 132.3(2)
C4B Zn4B O41B 124.3(2)
O31B Zn4B O41B 96.13(15)
C4B Zn4B N62B 116.2(2)
O31B Zn4B N62B 87.85(16)
O41B Zn4B N62B 86.05(17)
C5B Zn5B O51B 122.8(2)
C5B Zn5B N11B 126.8(2)
O51B Zn5B N11B 90.55(16)
C5B Zn5B N42B 110.7(2)
O51B Zn5B N42B 104.31(17)
N11B Zn5B N42B 96.86(19)
C5B Zn5B Zn1B 155.6(2)
O51B Zn5B Zn1B 80.82(12)
N11B Zn5B Zn1B 38.53(11)
N42B Zn5B Zn1B 63.77(14)
N12B N11B Zn1B 110.2(3)
N12B N11B Zn5B 111.7(3)
Zn1B N11B Zn5B 100.95(18)
N11B N12B C13B 110.7(5)
N11B N12B C14B 109.4(4)
C13B N12B C14B 108.8(4)
N11B N12B Zn2B 104.8(3)
C13B N12B Zn2B 113.3(3)
C14B N12B Zn2B 109.7(4)
N22B O21B Zn1B 118.2(3)
N22B O21B Zn2B 130.1(3)
Zn1B O21B Zn2B 110.60(16)
O21B N22B C25B 107.1(4)
O21B N22B C23B 105.3(5)
C25B N22B C23B 109.5(5)
O21B N22B Zn3B 109.8(3)
C25B N22B Zn3B 111.2(4)
C23B N22B Zn3B 113.6(4)
N22B C23B C24B 114.2(6)
N22B C25B C26B 113.5(5)
N32B O31B Zn4B 126.6(3)
N32B O31B Zn3B 113.8(3)
Zn4B O31B Zn3B 118.38(18)
C33B N32B O31B 108.9(5)
C33B N32B C35B 110.4(6)
O31B N32B C35B 105.5(5)
N32B C33B C34B 113.3(7)
N32B C35B C36B 112.8(7)
N42B O41B Zn1B 117.1(3)
N42B O41B Zn4B 130.5(3)
Zn1B O41B Zn4B 111.99(19)
O41B N42B C45B 109.3(5)
O41B N42B C43B 103.7(4)
C45B N42B C43B 109.9(5)
O41B N42B Zn5B 111.2(3)
C45B N42B Zn5B 111.6(4)
C43B N42B Zn5B 110.9(4)
N42B C43B C44B 114.2(6)
N42B C45B C46B 111.5(6)
N52B O51B Zn2B 124.0(3)
N52B O51B Zn5B 111.7(3)
Zn2B O51B Zn5B 116.42(19)
C53B N52B O51B 107.8(6)
C53B N52B C55B 112.8(8)
O51B N52B C55B 105.7(6)
C54B C53B N52B 120.6(10)
C56B C55B N52B 116.9(8)
N62B N61B Zn1B 110.6(3)
N62B N61B Zn3B 111.1(3)
Zn1B N61B Zn3B 101.78(19)
N61B N62B C63B 109.2(4)
N61B N62B C64B 109.5(4)
C63B N62B C64B 108.1(4)
N61B N62B Zn4B 105.7(3)
C63B N62B Zn4B 112.8(3)
C64B N62B Zn4B 111.5(4)

loop_
_geom_bond_atom_site_label_1
_geom_bond_atom_site_label_2
_geom_bond_distance
Zn1A O41A 1.961(4)
Zn1A O21A 1.965(4)
Zn1A N61A 1.979(4)
Zn1A N11A 1.987(4)
Zn1A Zn5A 3.1561(9)
Zn2A C2A 1.981(6)
Zn2A O51A 1.989(4)
Zn2A O21A 2.023(4)
Zn2A N12A 2.192(4)
Zn3A C3A 1.990(6)
Zn3A O31A 1.998(4)
Zn3A N61A 2.074(4)
Zn3A N22A 2.201(5)
Zn4A C4A 1.977(8)
Zn4A O31A 2.003(4)
Zn4A O41A 2.038(4)
Zn4A N62A 2.192(5)
Zn5A C5A 1.980(6)
Zn5A O51A 2.023(4)
Zn5A N11A 2.093(4)
Zn5A N42A 2.178(5)
N11A N12A 1.450(6)
N12A C14A 1.470(6)
N12A C13A 1.471(6)
O21A N22A 1.423(6)
N22A C23A 1.393(8)
N22A C25A 1.528(8)
C23A C24A 1.515(10)
C25A C26A 1.500(9)
O31A N32A 1.460(6)
N32A C35A 1.443(9)
N32A C33A 1.495(9)
C33A C34A 1.476(9)
C35A C36A 1.455(13)
O41A N42A 1.445(5)
N42A C45A 1.466(7)
N42A C43A 1.495(7)
C43A C44A 1.529(8)
C45A C46A 1.501(8)
O51A N52A 1.467(5)
N52A C55A 1.461(8)
N52A C53A 1.475(7)
C53A C54A 1.518(8)
C55A C56A 1.539(9)
N61A N62A 1.447(6)
N62A C63A 1.469(7)
N62A C64A 1.473(7)
Zn1B O21B 1.965(3)
Zn1B O41B 1.969(4)
Zn1B N61B 1.983(4)
Zn1B N11B 1.993(4)
Zn1B Zn5B 3.1420(10)
Zn1B Zn3B 3.1584(9)
Zn2B C2B 1.958(5)
Zn2B O51B 1.986(4)
Zn2B O21B 2.036(4)
Zn2B N12B 2.193(4)
Zn3B C3B 1.983(5)
Zn3B O31B 1.997(4)
Zn3B N61B 2.086(4)
Zn3B N22B 2.217(5)
Zn4B C4B 1.970(5)
Zn4B O31B 1.990(4)
Zn4B O41B 2.016(4)
Zn4B N62B 2.201(5)
Zn5B C5B 1.978(5)
Zn5B O51B 1.994(4)
Zn5B N11B 2.079(4)
Zn5B N42B 2.168(5)
N11B N12B 1.459(6)
N12B C13B 1.469(7)
N12B C14B 1.489(6)
O21B N22B 1.451(5)
N22B C25B 1.464(7)
N22B C23B 1.470(7)
C23B C24B 1.510(8)
C25B C26B 1.505(8)
O31B N32B 1.452(5)
N32B C33B 1.432(7)
N32B C35B 1.462(8)
C33B C34B 1.482(8)
C35B C36B 1.527(9)
O41B N42B 1.445(6)
N42B C45B 1.449(7)
N42B C43B 1.508(7)
C43B C44B 1.523(8)
C45B C46B 1.510(9)
O51B N52B 1.459(6)
N52B C53B 1.415(9)
N52B C55B 1.481(9)
C53B C54B 1.314(11)
C55B C56B 1.401(10)
N61B N62B 1.455(6)
N62B C63B 1.477(6)
N62B C64B 1.484(7)

loop_
_geom_torsion_atom_site_label_1
_geom_torsion_atom_site_label_2
_geom_torsion_atom_site_label_3
_geom_torsion_atom_site_label_4
_geom_torsion
O41A Zn1A Zn5A C5A -89.4(5)
O21A Zn1A Zn5A C5A 149.9(5)
N61A Zn1A Zn5A C5A -63.6(6)
N11A Zn1A Zn5A C5A 55.4(5)
O41A Zn1A Zn5A O51A 112.58(16)
O21A Zn1A Zn5A O51A -8.07(16)
N61A Zn1A Zn5A O51A 138.5(4)
N11A Zn1A Zn5A O51A -102.6(2)
O41A Zn1A Zn5A N11A -144.9(2)
O21A Zn1A Zn5A N11A 94.5(2)
N61A Zn1A Zn5A N11A -119.0(4)
O41A Zn1A Zn5A N42A 3.0(2)
O21A Zn1A Zn5A N42A -117.6(2)
N61A Zn1A Zn5A N42A 28.9(4)
N11A Zn1A Zn5A N42A 147.9(3)
O41A Zn1A N11A N12A 150.4(3)
O21A Zn1A N11A N12A 28.4(3)
N61A Zn1A N11A N12A -92.5(4)
Zn5A Zn1A N11A N12A 117.4(4)
O41A Zn1A N11A Zn5A 33.0(2)
O21A Zn1A N11A Zn5A -89.1(2)
N61A Zn1A N11A Zn5A 150.0(3)
C5A Zn5A N11A N12A 87.6(4)
O51A Zn5A N11A N12A -43.4(3)
N42A Zn5A N11A N12A -146.5(3)
Zn1A Zn5A N11A N12A -117.9(4)
C5A Zn5A N11A Zn1A -154.5(3)
O51A Zn5A N11A Zn1A 74.50(19)
N42A Zn5A N11A Zn1A -28.6(2)
Zn1A N11A N12A C14A 67.7(4)
Zn5A N11A N12A C14A 179.4(3)
Zn1A N11A N12A C13A -173.7(3)
Zn5A N11A N12A C13A -62.0(4)
Zn1A N11A N12A Zn2A -54.0(3)
Zn5A N11A N12A Zn2A 57.7(3)
C2A Zn2A N12A N11A 177.9(3)
O51A Zn2A N12A N11A -43.2(3)
O21A Zn2A N12A N11A 52.7(3)
C2A Zn2A N12A C14A 57.9(4)
O51A Zn2A N12A C14A -163.2(4)
O21A Zn2A N12A C14A -67.3(4)
C2A Zn2A N12A C13A -63.2(4)
O51A Zn2A N12A C13A 75.6(4)
O21A Zn2A N12A C13A 171.5(4)
O41A Zn1A O21A N22A 76.6(4)
N61A Zn1A O21A N22A -26.4(4)
N11A Zn1A O21A N22A -176.3(4)
Zn5A Zn1A O21A N22A 143.0(4)
O41A Zn1A O21A Zn2A -95.1(2)
N61A Zn1A O21A Zn2A 161.9(2)
N11A Zn1A O21A Zn2A 12.0(2)
Zn5A Zn1A O21A Zn2A -28.70(18)
C2A Zn2A O21A N22A 42.1(6)
O51A Zn2A O21A N22A -112.6(5)
N12A Zn2A O21A N22A 157.6(5)
C2A Zn2A O21A Zn1A -147.9(2)
O51A Zn2A O21A Zn1A 57.4(2)
N12A Zn2A O21A Zn1A -32.4(2)
Zn1A O21A N22A C23A 135.8(5)
Zn2A O21A N22A C23A -54.5(7)
Zn1A O21A N22A C25A -112.5(5)
Zn2A O21A N22A C25A 57.2(7)
Zn1A O21A N22A Zn3A 6.7(5)
Zn2A O21A N22A Zn3A 176.4(2)
C3A Zn3A N22A C23A 18.5(6)
O31A Zn3A N22A C23A 155.0(6)
N61A Zn3A N22A C23A -113.9(6)
C3A Zn3A N22A O21A 146.8(4)
O31A Zn3A N22A O21A -76.7(4)
N61A Zn3A N22A O21A 14.4(4)
C3A Zn3A N22A C25A -100.9(5)
O31A Zn3A N22A C25A 35.6(5)
N61A Zn3A N22A C25A 126.7(5)
O21A N22A C23A C24A -65.4(7)
C25A N22A C23A C24A -173.6(6)
Zn3A N22A C23A C24A 63.5(8)
C23A N22A C25A C26A -69.7(9)
O21A N22A C25A C26A 174.0(7)
Zn3A N22A C25A C26A 54.0(9)
C3A Zn3A O31A N32A 24.4(5)
N61A Zn3A O31A N32A 159.1(4)
N22A Zn3A O31A N32A -105.6(4)
C3A Zn3A O31A Zn4A -126.4(3)
N61A Zn3A O31A Zn4A 8.2(2)
N22A Zn3A O31A Zn4A 103.6(2)
C4A Zn4A O31A N32A -8.7(6)
O41A Zn4A O31A N32A 140.9(4)
N62A Zn4A O31A N32A -133.3(4)
C4A Zn4A O31A Zn3A 138.8(4)
O41A Zn4A O31A Zn3A -71.7(2)
N62A Zn4A O31A Zn3A 14.2(2)
Zn3A O31A N32A C35A 156.6(7)
Zn4A O31A N32A C35A -54.9(8)
Zn3A O31A N32A C33A -85.5(6)
Zn4A O31A N32A C33A 63.0(6)
C35A N32A C33A C34A -76.7(9)
O31A N32A C33A C34A 167.0(6)
O31A N32A C35A C36A -75.9(10)
C33A N32A C35A C36A 168.5(8)
O21A Zn1A O41A N42A 76.8(4)
N61A Zn1A O41A N42A -176.3(4)
N11A Zn1A O41A N42A -27.0(4)
Zn5A Zn1A O41A N42A -4.6(3)
O21A Zn1A O41A Zn4A -96.6(2)
N61A Zn1A O41A Zn4A 10.3(2)
N11A Zn1A O41A Zn4A 159.64(19)
Zn5A Zn1A O41A Zn4A -177.9(2)
C4A Zn4A O41A N42A 39.1(6)
O31A Zn4A O41A N42A -114.8(4)
N62A Zn4A O41A N42A 156.0(5)
C4A Zn4A O41A Zn1A -148.7(4)
O31A Zn4A O41A Zn1A 57.4(2)
N62A Zn4A O41A Zn1A -31.8(2)
Zn1A O41A N42A C45A 131.0(4)
Zn4A O41A N42A C45A -57.1(6)
Zn1A O41A N42A C43A -111.5(4)
Zn4A O41A N42A C43A 60.3(6)
Zn1A O41A N42A Zn5A 6.6(5)
Zn4A O41A N42A Zn5A 178.4(2)
C5A Zn5A N42A O41A 147.4(4)
O51A Zn5A N42A O41A -76.7(4)
N11A Zn5A N42A O41A 15.3(4)
Zn1A Zn5A N42A O41A -4.0(3)
C5A Zn5A N42A C45A 25.4(5)
O51A Zn5A N42A C45A 161.4(4)
N11A Zn5A N42A C45A -106.7(4)
Zn1A Zn5A N42A C45A -126.0(5)
C5A Zn5A N42A C43A -97.9(4)
O51A Zn5A N42A C43A 38.0(4)
N11A Zn5A N42A C43A 130.0(4)
Zn1A Zn5A N42A C43A 110.7(4)
O41A N42A C43A C44A 175.6(5)
C45A N42A C43A C44A -68.4(7)
Zn5A N42A C43A C44A 56.4(7)
O41A N42A C45A C46A -63.5(7)
C43A N42A C45A C46A -176.9(6)
Zn5A N42A C45A C46A 60.1(6)
C2A Zn2A O51A N52A -7.7(5)
O21A Zn2A O51A N52A 142.8(4)
N12A Zn2A O51A N52A -130.9(4)
C2A Zn2A O51A Zn5A 136.7(3)
O21A Zn2A O51A Zn5A -72.8(2)
N12A Zn2A O51A Zn5A 13.5(2)
C5A Zn5A O51A N52A 25.1(4)
N11A Zn5A O51A N52A 156.9(3)
N42A Zn5A O51A N52A -106.3(3)
Zn1A Zn5A O51A N52A -166.1(3)
C5A Zn5A O51A Zn2A -122.8(3)
N11A Zn5A O51A Zn2A 9.0(2)
N42A Zn5A O51A Zn2A 105.8(2)
Zn1A Zn5A O51A Zn2A 46.04(16)
Zn2A O51A N52A C55A -54.8(6)
Zn5A O51A N52A C55A 159.9(4)
Zn2A O51A N52A C53A 62.8(6)
Zn5A O51A N52A C53A -82.6(5)
C55A N52A C53A C54A -75.9(7)
O51A N52A C53A C54A 168.2(6)
O51A N52A C55A C56A -79.4(6)
C53A N52A C55A C56A 164.4(5)
O41A Zn1A N61A N62A 31.2(4)
O21A Zn1A N61A N62A 153.0(3)
N11A Zn1A N61A N62A -87.8(5)
Zn5A Zn1A N61A N62A 7.3(7)
O41A Zn1A N61A Zn3A -89.3(2)
O21A Zn1A N61A Zn3A 32.6(2)
N11A Zn1A N61A Zn3A 151.8(3)
Zn5A Zn1A N61A Zn3A -113.2(4)
C3A Zn3A N61A N62A 89.7(4)
O31A Zn3A N61A N62A -43.6(3)
N22A Zn3A N61A N62A -147.5(3)
C3A Zn3A N61A Zn1A -150.4(3)
O31A Zn3A N61A Zn1A 76.3(2)
N22A Zn3A N61A Zn1A -27.6(2)
Zn1A N61A N62A C63A 64.5(5)
Zn3A N61A N62A C63A 179.0(4)
Zn1A N61A N62A C64A -176.4(4)
Zn3A N61A N62A C64A -61.8(5)
Zn1A N61A N62A Zn4A -56.6(4)
Zn3A N61A N62A Zn4A 58.0(3)
C4A Zn4A N62A N61A 178.3(4)
O31A Zn4A N62A N61A -42.6(3)
O41A Zn4A N62A N61A 53.1(3)
C4A Zn4A N62A C63A 58.4(5)
O31A Zn4A N62A C63A -162.6(4)
O41A Zn4A N62A C63A -66.9(4)
C4A Zn4A N62A C64A -62.4(5)
O31A Zn4A N62A C64A 76.6(4)
O41A Zn4A N62A C64A 172.3(4)
O21B Zn1B Zn3B C3B -75.5(5)
O41B Zn1B Zn3B C3B 161.8(5)
N61B Zn1B Zn3B C3B 67.1(5)
N11B Zn1B Zn3B C3B -49.3(7)
Zn5B Zn1B Zn3B C3B -141.9(5)
O21B Zn1B Zn3B O31B 116.69(17)
O41B Zn1B Zn3B O31B -6.02(16)
N61B Zn1B Zn3B O31B -100.7(2)
N11B Zn1B Zn3B O31B 142.9(5)
Zn5B Zn1B Zn3B O31B 50.31(12)
O21B Zn1B Zn3B N61B -142.6(2)
O41B Zn1B Zn3B N61B 94.6(2)
N11B Zn1B Zn3B N61B -116.4(5)
Zn5B Zn1B Zn3B N61B 151.0(2)
O21B Zn1B Zn3B N22B 3.32(19)
O41B Zn1B Zn3B N22B -119.40(19)
N61B Zn1B Zn3B N22B 146.0(2)
N11B Zn1B Zn3B N22B 29.6(5)
Zn5B Zn1B Zn3B N22B -63.07(15)
O21B Zn1B Zn5B C5B 157.8(4)
O41B Zn1B Zn5B C5B -79.8(4)
N61B Zn1B Zn5B C5B -53.0(6)
N11B Zn1B Zn5B C5B 63.9(5)
Zn3B Zn1B Zn5B C5B -143.7(4)
O21B Zn1B Zn5B O51B -8.69(15)
O41B Zn1B Zn5B O51B 113.67(16)
N61B Zn1B Zn5B O51B 140.5(4)
N11B Zn1B Zn5B O51B -102.6(2)
Zn3B Zn1B Zn5B O51B 49.82(12)
O21B Zn1B Zn5B N11B 93.9(2)
O41B Zn1B Zn5B N11B -143.7(2)
N61B Zn1B Zn5B N11B -116.9(5)
Zn3B Zn1B Zn5B N11B 152.4(2)
O21B Zn1B Zn5B N42B -119.71(18)
O41B Zn1B Zn5B N42B 2.65(19)
N61B Zn1B Zn5B N42B 29.4(4)
N11B Zn1B Zn5B N42B 146.4(2)
Zn3B Zn1B Zn5B N42B -61.20(15)
O21B Zn1B N11B N12B 28.2(4)
O41B Zn1B N11B N12B 152.2(3)
N61B Zn1B N11B N12B -90.6(4)
Zn5B Zn1B N11B N12B 118.2(4)
Zn3B Zn1B N11B N12B 3.8(7)
O21B Zn1B N11B Zn5B -90.03(18)
O41B Zn1B N11B Zn5B 34.0(2)
N61B Zn1B N11B Zn5B 151.2(2)
Zn3B Zn1B N11B Zn5B -114.4(4)
C5B Zn5B N11B N12B 90.5(4)
O51B Zn5B N11B N12B -42.7(3)
N42B Zn5B N11B N12B -147.2(3)
Zn1B Zn5B N11B N12B -117.1(4)
C5B Zn5B N11B Zn1B -152.4(2)
O51B Zn5B N11B Zn1B 74.44(19)
N42B Zn5B N11B Zn1B -30.0(2)
Zn1B N11B N12B C13B 67.3(4)
Zn5B N11B N12B C13B 178.6(3)
Zn1B N11B N12B C14B -172.9(4)
Zn5B N11B N12B C14B -61.5(5)
Zn1B N11B N12B Zn2B -55.3(4)
Zn5B N11B N12B Zn2B 56.1(3)
C2B Zn2B N12B N11B -179.0(3)
O51B Zn2B N12B N11B -41.5(3)
O21B Zn2B N12B N11B 54.9(3)
C2B Zn2B N12B C13B 60.1(4)
O51B Zn2B N12B C13B -162.3(4)
O21B Zn2B N12B C13B -65.9(4)
C2B Zn2B N12B C14B -61.7(4)
O51B Zn2B N12B C14B 75.9(4)
O21B Zn2B N12B C14B 172.3(4)
O41B Zn1B O21B N22B 75.2(4)
N61B Zn1B O21B N22B -28.7(4)
N11B Zn1B O21B N22B -177.5(4)
Zn5B Zn1B O21B N22B 141.8(3)
Zn3B Zn1B O21B N22B -5.2(3)
O41B Zn1B O21B Zn2B -93.9(2)
N61B Zn1B O21B Zn2B 162.18(19)
N11B Zn1B O21B Zn2B 13.4(2)
Zn5B Zn1B O21B Zn2B -27.26(17)
Zn3B Zn1B O21B Zn2B -174.3(2)
C2B Zn2B O21B N22B 40.7(5)
O51B Zn2B O21B N22B -111.9(4)
N12B Zn2B O21B N22B 158.2(4)
C2B Zn2B O21B Zn1B -151.9(2)
O51B Zn2B O21B Zn1B 55.5(2)
N12B Zn2B O21B Zn1B -34.4(2)
Zn1B O21B N22B C25B 128.1(4)
Zn2B O21B N22B C25B -65.3(5)
Zn1B O21B N22B C23B -115.4(4)
Zn2B O21B N22B C23B 51.3(6)
Zn1B O21B N22B Zn3B 7.3(4)
Zn2B O21B N22B Zn3B 173.9(2)
C3B Zn3B N22B O21B 152.0(3)
O31B Zn3B N22B O21B -75.3(3)
N61B Zn3B N22B O21B 15.8(3)
Zn1B Zn3B N22B O21B -4.4(3)
C3B Zn3B N22B C25B 33.6(4)
O31B Zn3B N22B C25B 166.3(3)
N61B Zn3B N22B C25B -102.6(4)
Zn1B Zn3B N22B C25B -122.8(4)
C3B Zn3B N22B C23B -90.5(4)
O31B Zn3B N22B C23B 42.2(4)
N61B Zn3B N22B C23B 133.4(4)
Zn1B Zn3B N22B C23B 113.1(4)
O21B N22B C23B C24B 174.7(5)
C25B N22B C23B C24B -70.4(7)
Zn3B N22B C23B C24B 54.5(6)
O21B N22B C25B C26B -64.7(6)
C23B N22B C25B C26B -178.4(6)
Zn3B N22B C25B C26B 55.3(6)
C4B Zn4B O31B N32B -26.4(6)
O41B Zn4B O31B N32B 123.4(4)
N62B Zn4B O31B N32B -150.8(4)
C4B Zn4B O31B Zn3B 140.2(3)
O41B Zn4B O31B Zn3B -70.0(2)
N62B Zn4B O31B Zn3B 15.8(2)
C3B Zn3B O31B N32B 37.4(4)
N61B Zn3B O31B N32B 174.8(4)
N22B Zn3B O31B N32B -89.1(4)
Zn1B Zn3B O31B N32B -148.0(4)
C3B Zn3B O31B Zn4B -130.8(3)
N61B Zn3B O31B Zn4B 6.6(2)
N22B Zn3B O31B Zn4B 102.7(2)
Zn1B Zn3B O31B Zn4B 43.74(17)
Zn4B O31B N32B C33B 51.0(7)
Zn3B O31B N32B C33B -116.1(5)
Zn4B O31B N32B C35B -67.5(6)
Zn3B O31B N32B C35B 125.4(5)
O31B N32B C33B C34B 66.3(7)
C35B N32B C33B C34B -178.4(6)
C33B N32B C35B C36B 77.1(8)
O31B N32B C35B C36B -165.4(6)
O21B Zn1B O41B N42B 77.4(4)
N61B Zn1B O41B N42B -175.8(3)
N11B Zn1B O41B N42B -27.1(4)
Zn5B Zn1B O41B N42B -4.0(3)
Zn3B Zn1B O41B N42B 143.8(3)
O21B Zn1B O41B Zn4B -95.9(2)
N61B Zn1B O41B Zn4B 10.9(2)
N11B Zn1B O41B Zn4B 159.63(19)
Zn5B Zn1B O41B Zn4B -177.3(2)
Zn3B Zn1B O41B Zn4B -29.47(17)
C4B Zn4B O41B N42B 37.1(5)
O31B Zn4B O41B N42B -116.1(4)
N62B Zn4B O41B N42B 156.4(4)
C4B Zn4B O41B Zn1B -150.8(3)
O31B Zn4B O41B Zn1B 56.0(2)
N62B Zn4B O41B Zn1B -31.45(19)
Zn1B O41B N42B C45B 129.4(4)
Zn4B O41B N42B C45B -58.8(6)
Zn1B O41B N42B C43B -113.4(4)
Zn4B O41B N42B C43B 58.3(5)
Zn1B O41B N42B Zn5B 5.8(4)
Zn4B O41B N42B Zn5B 177.5(2)
C5B Zn5B N42B O41B 150.4(3)
O51B Zn5B N42B O41B -75.6(3)
N11B Zn5B N42B O41B 16.8(3)
Zn1B Zn5B N42B O41B -3.6(3)
C5B Zn5B N42B C45B 28.1(5)
O51B Zn5B N42B C45B 162.1(4)
N11B Zn5B N42B C45B -105.5(5)
Zn1B Zn5B N42B C45B -125.9(5)
C5B Zn5B N42B C43B -94.8(5)
O51B Zn5B N42B C43B 39.2(4)
N11B Zn5B N42B C43B 131.6(4)
Zn1B Zn5B N42B C43B 111.2(4)
O41B N42B C43B C44B 175.4(5)
C45B N42B C43B C44B -67.9(7)
Zn5B N42B C43B C44B 56.0(7)
O41B N42B C45B C46B -62.7(7)
C43B N42B C45B C46B -175.9(6)
Zn5B N42B C45B C46B 60.6(7)
C2B Zn2B O51B N52B -8.4(5)
O21B Zn2B O51B N52B 140.9(4)
N12B Zn2B O51B N52B -133.2(4)
C2B Zn2B O51B Zn5B 138.0(3)
O21B Zn2B O51B Zn5B -72.6(2)
N12B Zn2B O51B Zn5B 13.2(2)
C5B Zn5B O51B N52B 23.4(4)
N11B Zn5B O51B N52B 159.3(3)
N42B Zn5B O51B N52B -103.4(4)
Zn1B Zn5B O51B N52B -163.2(3)
C5B Zn5B O51B Zn2B -127.1(3)
N11B Zn5B O51B Zn2B 8.9(2)
N42B Zn5B O51B Zn2B 106.2(2)
Zn1B Zn5B O51B Zn2B 46.37(17)
Zn2B O51B N52B C53B -58.0(7)
Zn5B O51B N52B C53B 154.2(6)
Zn2B O51B N52B C55B 62.9(6)
Zn5B O51B N52B C55B -84.9(6)
O51B N52B C53B C54B -90.8(12)
C55B N52B C53B C54B 152.9(12)
C53B N52B C55B C56B -82.6(11)
O51B N52B C55B C56B 159.8(9)
O21B Zn1B N61B N62B 153.1(3)
O41B Zn1B N61B N62B 29.2(3)
N11B Zn1B N61B N62B -89.6(4)
Zn5B Zn1B N61B N62B 4.5(6)
Zn3B Zn1B N61B N62B 118.1(4)
O21B Zn1B N61B Zn3B 35.0(2)
O41B Zn1B N61B Zn3B -88.83(19)
N11B Zn1B N61B Zn3B 152.4(2)
Zn5B Zn1B N61B Zn3B -113.6(3)
C3B Zn3B N61B N62B 89.5(4)
O31B Zn3B N61B N62B -41.6(3)
N22B Zn3B N61B N62B -148.0(3)
Zn1B Zn3B N61B N62B -117.7(4)
C3B Zn3B N61B Zn1B -152.8(3)
O31B Zn3B N61B Zn1B 76.10(19)
N22B Zn3B N61B Zn1B -30.3(2)
Zn1B N61B N62B C63B 67.2(4)
Zn3B N61B N62B C63B 179.4(3)
Zn1B N61B N62B C64B -174.7(3)
Zn3B N61B N62B C64B -62.4(5)
Zn1B N61B N62B Zn4B -54.4(3)
Zn3B N61B N62B Zn4B 57.8(3)
C4B Zn4B N62B N61B 179.0(3)
O31B Zn4B N62B N61B -43.9(3)
O41B Zn4B N62B N61B 52.4(3)
C4B Zn4B N62B C63B 59.7(4)
O31B Zn4B N62B C63B -163.1(4)
O41B Zn4B N62B C63B -66.8(4)
C4B Zn4B N62B C64B -62.1(4)
O31B Zn4B N62B C64B 75.0(3)
O41B Zn4B N62B C64B 171.3(4)
